data_4088417
loop_
_publ_author_name
'Chambers, Geoffrey M.'
'Rauchfuss, Thomas B.'
'Arrigoni, Federica'
'Zampella, Giuseppe'

_publ_section_title
;
 Effect of Pyramidalization of the M2(SR)2Center: The Case of
 (C5H5)2Ni2(SR)2
;
_journal_issue 5
_journal_name_full Organometallics
_journal_page_first 836
_journal_paper_doi 10.1021/acs.organomet.6b00068
_journal_volume 35
_journal_year 2016
_chemical_formula_moiety 'C16 H22 Ni3 S4, C H2 Cl2, B F4'
_chemical_formula_sum 'C17 H24 B Cl2 F4 Ni3 S4'
_chemical_formula_weight 690.44
_space_group_crystal_system monoclinic
_space_group_IT_number 14
_space_group_name_Hall '-P 2yab'
_space_group_name_H-M_alt 'P 1 21/a 1'
_atom_sites_solution_hydrogens geom
_atom_sites_solution_primary iterative
_audit_creation_date 2015-08-29
_audit_creation_method
;
Olex2 1.2
(compiled 2015.01.26 svn.r3150 for OlexSys, GUI svn.r4998)
;
_cell_angle_alpha 90
_cell_angle_beta 102.9697(19)
_cell_angle_gamma 90
_cell_formula_units_Z 4
_cell_length_a 13.3664(5)
_cell_length_b 12.7847(5)
_cell_length_c 14.7048(6)
_cell_measurement_reflns_used 5421
_cell_measurement_temperature 103(2)
_cell_measurement_theta_max 24.997
_cell_measurement_theta_min 2.135
_cell_volume 2448.73(17)
_computing_cell_refinement 'SAINT v8.34A (Bruker, 2013)'
_computing_data_reduction 'SAINT v8.34A (Bruker, 2013)'
_computing_molecular_graphics 'Olex2 (Dolomanov et al., 2009)'
_computing_publication_material 'Olex2 (Dolomanov et al., 2009)'
_computing_structure_refinement 'XL (Sheldrick, 2008)'
_computing_structure_solution 'olex2.solve (Bourhis et al., 2015)'
_diffrn_ambient_temperature 103.51
_diffrn_measured_fraction_theta_full 0.491
_diffrn_measured_fraction_theta_max 0.520
_diffrn_measurement_device_type 'Bruker APEX II CCD'
_diffrn_radiation_type MoK\a
_diffrn_radiation_wavelength 0.71073
_diffrn_reflns_av_unetI/netI 0.0397
_diffrn_reflns_Laue_measured_fraction_full 0.491
_diffrn_reflns_Laue_measured_fraction_max 0.520
_diffrn_reflns_limit_h_max 16
_diffrn_reflns_limit_h_min -16
_diffrn_reflns_limit_k_max 15
_diffrn_reflns_limit_k_min -15
_diffrn_reflns_limit_l_max 17
_diffrn_reflns_limit_l_min -17
_diffrn_reflns_number 4501
_diffrn_reflns_point_group_measured_fraction_full 0.491
_diffrn_reflns_point_group_measured_fraction_max 0.520
_diffrn_reflns_theta_full 26.000
_diffrn_reflns_theta_max 25.463
_diffrn_reflns_theta_min 2.135
_exptl_absorpt_coefficient_mu 2.878
_exptl_absorpt_correction_T_max 1
_exptl_absorpt_correction_T_min 0.639377
_exptl_absorpt_correction_type integration
_exptl_absorpt_process_details
;
 TWINABS-2012/1 (Bruker,2012) was used for absorption correction.
 
For component 1:
 wR2(int) was 0.0630 before and 0.0489 after correction.
 The Ratio of minimum to maximum transmission not present.
 The \l/2 correction factor is Not present
 
For component 2:
 wR2(int) was 0.0740 before and 0.0588 after correction.
 The Ratio of minimum to maximum transmission is 0.86.
 The \l/2 correction factor is Not present

Final HKLF 4 output contains 53447 reflections, Rint = 0.0525
 (25439 with I > 3sig(I), Rint = 0.0382)
;
_exptl_crystal_colour 'dark red'
_exptl_crystal_colour_modifier dark
_exptl_crystal_colour_primary red
_exptl_crystal_density_diffrn 1.873
_exptl_crystal_description plate
_exptl_crystal_F_000 1396
_exptl_crystal_size_max 0.331
_exptl_crystal_size_mid 0.315
_exptl_crystal_size_min 0.036
_refine_diff_density_max 0.475
_refine_diff_density_min -0.358
_refine_diff_density_rms 0.086
_refine_ls_extinction_method none
_refine_ls_goodness_of_fit_ref 1.114
_refine_ls_hydrogen_treatment constr
_refine_ls_matrix_type full
_refine_ls_number_parameters 327
_refine_ls_number_reflns 4501
_refine_ls_number_restraints 106
_refine_ls_restrained_S_all 1.110
_refine_ls_R_factor_all 0.0401
_refine_ls_R_factor_gt 0.0305
_refine_ls_shift/su_max 0.000
_refine_ls_shift/su_mean 0.000
_refine_ls_structure_factor_coef Fsqd
_refine_ls_weighting_details 'w=1/[\s^2^(Fo^2^)+(0.0420P)^2^] where P=(Fo^2^+2Fc^2^)/3'
_refine_ls_weighting_scheme calc
_refine_ls_wR_factor_gt 0.0728
_refine_ls_wR_factor_ref 0.0763
_reflns_Friedel_coverage 0.000
_reflns_number_gt 4033
_reflns_number_total 4501
_reflns_threshold_expression 'I > 2\s(I)'
_cod_data_source_file om6b00068_si_002.cif
_cod_data_source_block cm03n_0m
_cod_database_code 4088417
_shelx_space_group_comment
;
The symmetry employed for this shelxl refinement is uniquely defined
by the following loop, which should always be used as a source of
symmetry information in preference to the above space-group names.
They are only intended as comments.
;
_shelx_estimated_absorpt_t_max 0.903
_shelx_estimated_absorpt_t_min 0.449
_olex2_refinement_description
;
1. Twinned data refinement
 Scales: 0.2681(11) 0.7319(11)
2. Fixed Uiso
 At 1.2 times of:
  All C(H) groups, All C(H,H) groups
3. Restrained distances
 F2A-B1A \\sim F2-B1 \\sim F3-B1 \\sim F3A-B1A \\sim F4A-B1A \\sim F4-B1 \\sim
F1-B1 \\sim F1A-B1A
 with sigma of 0.01
 F1-F2 \\sim F1-F3 \\sim F1-F4 \\sim F2-F3 \\sim F2-F4 \\sim F3-F4
 with sigma of 0.01
 F1A-F2A \\sim F1A-F3A \\sim F1A-F4A \\sim F2A-F3A \\sim F2A-F4A \\sim F3A-F4A
 with sigma of 0.01
4. Uiso/Uaniso restraints and constraints
F1 \\sim F2 \\sim F4 \\sim F3 \\sim F1A \\sim F4A \\sim F3A \\sim F2A: within
2A with sigma of 0.01 and sigma for terminal atoms of 0.02
B1 \\sim B1A: within 2A with sigma of 0.01 and sigma for terminal atoms of 0.02
5. Rigid body (RIGU) restrains
 F1, F2, F4, F3, F1A, F4A, F3A, F2A
 with sigma for 1-2 distances of 0.004 and sigma for 1-3 distances of 0.004
 B1A, B1
 with sigma for 1-2 distances of 0.004 and sigma for 1-3 distances of 0.004
6. Others
 Sof(B1A)=Sof(F1A)=Sof(F4A)=Sof(F3A)=Sof(F2A)=1-FVAR(1)
 Sof(F1)=Sof(F2)=Sof(F4)=Sof(F3)=Sof(B1)=FVAR(1)
7.a Secondary CH2 refined with riding coordinates:
 C7(H7A,H7B), C9(H9A,H9B), C11(H11A,H11B), C10(H10A,H10B), C6(H6A,H6B), C8(H8A,
 H8B), C101(H10C,H10D)
7.b Aromatic/amide H refined with riding coordinates:
 C2(H2), C3(H3), C16(H16), C12(H12), C1(H1), C15(H15), C4(H4), C5(H5),
 C13(H13), C14(H14)
;
_olex2_submission_special_instructions 'No special instructions were received'

loop_
_space_group_symop_operation_xyz
'x, y, z'
'-x+1/2, y+1/2, -z'
'-x, -y, -z'
'x-1/2, -y-1/2, z'

loop_
_atom_site_label
_atom_site_type_symbol
_atom_site_fract_x
_atom_site_fract_y
_atom_site_fract_z
_atom_site_U_iso_or_equiv
_atom_site_adp_type
_atom_site_occupancy
_atom_site_site_symmetry_order
_atom_site_calc_flag
_atom_site_refinement_flags_posn
_atom_site_refinement_flags_adp
_atom_site_refinement_flags_occupancy
_atom_site_disorder_assembly
_atom_site_disorder_group
Ni2 Ni 0.30652(6) 0.40918(6) 0.36874(6) 0.01302(19) Uani 1 1 d . . . . .
Ni1 Ni 0.17109(6) 0.55278(5) 0.41384(6) 0.0138(2) Uani 1 1 d . . . . .
Ni3 Ni 0.31199(7) 0.40513(7) 0.18992(7) 0.0179(2) Uani 1 1 d . . . . .
S2 S 0.17134(13) 0.38401(11) 0.42788(11) 0.0154(3) Uani 1 1 d . . . . .
S3 S 0.43950(12) 0.43603(12) 0.30764(12) 0.0161(3) Uani 1 1 d . . . . .
S4 S 0.28807(12) 0.27367(9) 0.27674(11) 0.0176(5) Uani 1 1 d . . . . .
Cl10 Cl 0.17081(16) 0.54214(15) 0.85490(14) 0.0343(5) Uani 1 1 d . . . . .
Cl1 Cl 0.23889(16) 0.44890(17) 0.69712(14) 0.0400(5) Uani 1 1 d . . . . .
F1 F 0.450(4) 0.356(3) 0.884(3) 0.040(10) Uani 0.142(14) 1 d D U P A 1
F2 F 0.577(4) 0.242(5) 0.877(3) 0.051(12) Uani 0.142(14) 1 d D U P A 1
F4 F 0.568(3) 0.315(3) 1.015(2) 0.057(10) Uani 0.142(14) 1 d D U P A 1
F3 F 0.450(4) 0.195(3) 0.948(3) 0.056(8) Uani 0.142(14) 1 d D U P A 1
C2 C 0.0210(5) 0.6004(5) 0.4127(5) 0.0249(16) Uani 1 1 d . . . . .
H2 H -0.0252 0.5582 0.4346 0.030 Uiso 1 1 calc R . . . .
C3 C 0.0366(6) 0.6011(5) 0.3195(5) 0.0209(16) Uani 1 1 d . . . . .
H3 H 0.0018 0.5599 0.2705 0.025 Uiso 1 1 calc R . . . .
C16 C 0.2989(6) 0.5348(5) 0.1005(5) 0.0268(17) Uani 1 1 d . . . . .
H16 H 0.3241 0.6010 0.1195 0.032 Uiso 1 1 calc R . . . .
C12 C 0.1994(6) 0.4989(6) 0.0996(5) 0.0266(16) Uani 1 1 d . . . . .
H12 H 0.1466 0.5368 0.1156 0.032 Uiso 1 1 calc R . . . .
C1 C 0.0859(5) 0.6726(5) 0.4644(5) 0.0247(16) Uani 1 1 d . . . . .
H1 H 0.0887 0.6913 0.5261 0.030 Uiso 1 1 calc R . . . .
C7 C 0.0741(5) 0.3073(5) 0.2482(4) 0.0200(15) Uani 1 1 d . . . . .
H7A H 0.0910 0.3732 0.2226 0.024 Uiso 1 1 calc R . . . .
H7B H 0.0089 0.2838 0.2105 0.024 Uiso 1 1 calc R . . . .
C9 C 0.4047(5) 0.6438(5) 0.4379(4) 0.0172(14) Uani 1 1 d . . . . .
H9A H 0.3763 0.7084 0.4557 0.021 Uiso 1 1 calc R . . . .
H9B H 0.4754 0.6396 0.4727 0.021 Uiso 1 1 calc R . . . .
C11 C 0.4777(6) 0.5728(5) 0.3069(5) 0.0154(14) Uani 1 1 d . . . . .
H11A H 0.5445 0.5808 0.3489 0.019 Uiso 1 1 calc R . . . .
H11B H 0.4852 0.5904 0.2446 0.019 Uiso 1 1 calc R . . . .
C10 C 0.4045(5) 0.6499(5) 0.3350(4) 0.0163(14) Uani 1 1 d . . . . .
H10A H 0.3356 0.6364 0.2988 0.020 Uiso 1 1 calc R . . . .
H10B H 0.4234 0.7202 0.3204 0.020 Uiso 1 1 calc R . . . .
C15 C 0.3545(6) 0.4542(5) 0.0679(5) 0.0278(18) Uani 1 1 d . . . . .
H15 H 0.4219 0.4579 0.0610 0.033 Uiso 1 1 calc R . . . .
C4 C 0.1127(5) 0.6740(5) 0.3147(5) 0.0218(15) Uani 1 1 d . . . . .
H4 H 0.1357 0.6929 0.2618 0.026 Uiso 1 1 calc R . . . .
C6 C 0.0626(5) 0.3251(5) 0.3467(4) 0.0193(14) Uani 1 1 d . . . . .
H6A H 0.0481 0.2583 0.3722 0.023 Uiso 1 1 calc R . . . .
H6B H 0.0032 0.3695 0.3442 0.023 Uiso 1 1 calc R . . . .
C8 C 0.1561(5) 0.2274(4) 0.2416(4) 0.019(2) Uani 1 1 d . . . . .
H8A H 0.1442 0.2031 0.1776 0.022 Uiso 1 1 calc R . . . .
H8B H 0.1481 0.1678 0.2802 0.022 Uiso 1 1 calc R . . . .
C5 C 0.1480(5) 0.7135(5) 0.4057(5) 0.0248(16) Uani 1 1 d . . . . .
H5 H 0.2030 0.7591 0.4244 0.030 Uiso 1 1 calc R . . . .
C13 C 0.1955(6) 0.3958(6) 0.0702(5) 0.0281(17) Uani 1 1 d . . . . .
H13 H 0.1392 0.3520 0.0660 0.034 Uiso 1 1 calc R . . . .
C14 C 0.2880(6) 0.3666(6) 0.0476(5) 0.0302(17) Uani 1 1 d . . . . .
H14 H 0.3029 0.3024 0.0240 0.036 Uiso 1 1 calc R . . . .
C101 C 0.2288(6) 0.4299(6) 0.8137(6) 0.0366(19) Uani 1 1 d . . . . .
H10C H 0.2966 0.4184 0.8530 0.044 Uiso 1 1 calc R . . . .
H10D H 0.1875 0.3683 0.8174 0.044 Uiso 1 1 calc R . . . .
B1 B 0.512(3) 0.277(3) 0.9309(19) 0.027(8) Uani 0.142(14) 1 d D U P A 1
S1 S 0.33401(12) 0.53489(12) 0.47352(11) 0.0152(3) Uani 1 1 d . . . . .
B1A B 0.4845(6) 0.2808(6) 0.9297(6) 0.029(3) Uani 0.858(14) 1 d D U P A 2
F1A F 0.4683(6) 0.3842(5) 0.9015(5) 0.0322(19) Uani 0.858(14) 1 d D U P A 2
F4A F 0.5142(6) 0.2794(5) 1.0262(3) 0.049(3) Uani 0.858(14) 1 d D U P A 2
F3A F 0.3935(5) 0.2261(5) 0.9011(4) 0.048(3) Uani 0.858(14) 1 d D U P A 2
F2A F 0.5602(6) 0.2387(12) 0.8906(6) 0.042(3) Uani 0.858(14) 1 d D U P A 2

loop_
_atom_site_aniso_label
_atom_site_aniso_U_11
_atom_site_aniso_U_22
_atom_site_aniso_U_33
_atom_site_aniso_U_23
_atom_site_aniso_U_13
_atom_site_aniso_U_12
Ni2 0.0116(4) 0.0114(4) 0.0164(4) 0.0001(3) 0.0038(4) 0.0003(3)
Ni1 0.0105(4) 0.0129(4) 0.0181(4) -0.0001(3) 0.0034(4) 0.0010(3)
Ni3 0.0183(5) 0.0196(4) 0.0167(4) -0.0023(4) 0.0058(4) -0.0033(4)
S2 0.0151(8) 0.0148(7) 0.0175(8) 0.0026(6) 0.0064(7) -0.0003(7)
S3 0.0115(7) 0.0164(8) 0.0211(9) -0.0012(7) 0.0054(7) 0.0005(7)
S4 0.0175(7) 0.0132(14) 0.0226(7) -0.0023(6) 0.0054(6) 0.0005(6)
Cl10 0.0366(12) 0.0350(10) 0.0307(11) 0.0022(10) 0.0066(9) -0.0005(9)
Cl1 0.0256(10) 0.0618(13) 0.0331(11) -0.0035(10) 0.0073(9) 0.0007(10)
F1 0.046(17) 0.028(17) 0.048(17) 0.015(16) 0.014(15) -0.004(16)
F2 0.046(19) 0.05(2) 0.06(2) 0.00(3) 0.005(16) 0.02(3)
F4 0.07(2) 0.08(2) 0.025(16) 0.018(16) 0.008(18) 0.01(2)
F3 0.052(15) 0.067(15) 0.052(15) 0.010(14) 0.016(14) 0.006(14)
C2 0.014(3) 0.024(4) 0.039(4) 0.016(3) 0.012(3) 0.005(3)
C3 0.013(4) 0.019(4) 0.026(4) -0.002(3) -0.006(4) 0.007(3)
C16 0.042(5) 0.021(4) 0.014(4) 0.007(3) 0.000(4) 0.000(3)
C12 0.024(4) 0.035(4) 0.019(4) 0.013(3) 0.002(3) 0.001(3)
C1 0.025(4) 0.028(4) 0.020(4) -0.004(3) 0.002(3) 0.019(3)
C7 0.018(4) 0.017(3) 0.024(4) 0.000(3) 0.003(3) -0.005(3)
C9 0.011(3) 0.016(3) 0.024(4) -0.006(3) 0.004(3) -0.005(3)
C11 0.010(4) 0.019(4) 0.015(4) -0.002(3) -0.002(3) -0.003(3)
C10 0.011(3) 0.013(3) 0.023(4) 0.002(3) 0.001(3) -0.001(3)
C15 0.036(5) 0.035(4) 0.018(4) 0.002(3) 0.016(3) -0.003(4)
C4 0.017(3) 0.024(3) 0.025(4) 0.007(3) 0.007(3) 0.007(3)
C6 0.015(3) 0.020(3) 0.025(4) 0.000(3) 0.006(3) -0.006(3)
C8 0.020(3) 0.011(7) 0.024(3) -0.003(3) 0.002(3) -0.005(3)
C5 0.017(3) 0.014(3) 0.040(4) -0.004(3) -0.002(3) 0.003(2)
C13 0.029(4) 0.042(5) 0.012(4) 0.003(3) 0.001(3) -0.012(4)
C14 0.039(5) 0.034(4) 0.016(4) -0.004(3) 0.002(4) -0.005(4)
C101 0.026(4) 0.044(4) 0.039(5) 0.007(4) 0.006(4) 0.013(4)
B1 0.024(16) 0.039(15) 0.022(13) 0.007(13) 0.015(13) 0.008(14)
S1 0.0124(8) 0.0169(7) 0.0159(8) -0.0004(6) 0.0025(7) 0.0001(7)
B1A 0.029(6) 0.034(8) 0.026(5) 0.003(4) 0.009(5) 0.007(4)
F1A 0.031(4) 0.031(4) 0.037(4) 0.006(3) 0.015(3) 0.000(3)
F4A 0.058(4) 0.066(8) 0.022(3) 0.004(3) 0.004(3) 0.034(4)
F3A 0.057(4) 0.043(8) 0.050(4) -0.013(3) 0.026(3) -0.025(4)
F2A 0.044(4) 0.052(6) 0.034(3) -0.007(5) 0.015(3) 0.026(5)

loop_
_atom_type_symbol
_atom_type_description
_atom_type_scat_dispersion_real
_atom_type_scat_dispersion_imag
_atom_type_scat_source
Ni Ni 0.3393 1.1124 'International Tables Vol C Tables 4.2.6.8 and 6.1.1.4'
S S 0.1246 0.1234 'International Tables Vol C Tables 4.2.6.8 and 6.1.1.4'
C C 0.0033 0.0016 'International Tables Vol C Tables 4.2.6.8 and 6.1.1.4'
H H 0.0000 0.0000 'International Tables Vol C Tables 4.2.6.8 and 6.1.1.4'
Cl Cl 0.1484 0.1585 'International Tables Vol C Tables 4.2.6.8 and 6.1.1.4'
B B 0.0013 0.0007 'International Tables Vol C Tables 4.2.6.8 and 6.1.1.4'
F F 0.0171 0.0103 'International Tables Vol C Tables 4.2.6.8 and 6.1.1.4'

loop_
_geom_angle_atom_site_label_1
_geom_angle_atom_site_label_2
_geom_angle_atom_site_label_3
_geom_angle
Ni3 Ni2 Ni1 114.66(4)
S2 Ni2 Ni1 50.27(4)
S2 Ni2 Ni3 126.77(6)
S2 Ni2 S1 81.53(6)
S3 Ni2 Ni1 129.06(5)
S3 Ni2 Ni3 52.42(5)
S3 Ni2 S2 178.91(7)
S3 Ni2 S1 98.59(6)
S4 Ni2 Ni1 133.56(6)
S4 Ni2 Ni3 52.55(5)
S4 Ni2 S2 98.10(6)
S4 Ni2 S3 81.90(6)
S4 Ni2 S1 173.86(7)
S1 Ni2 Ni1 50.31(5)
S1 Ni2 Ni3 132.26(6)
S2 Ni1 Ni2 51.24(5)
S2 Ni1 S1 82.91(6)
C2 Ni1 Ni2 150.5(2)
C2 Ni1 S2 105.74(19)
C2 Ni1 C3 39.9(3)
C2 Ni1 C1 37.8(3)
C2 Ni1 C4 65.4(3)
C2 Ni1 S1 155.1(2)
C3 Ni1 Ni2 123.1(2)
C3 Ni1 S2 109.8(2)
C3 Ni1 C1 64.9(3)
C3 Ni1 C4 38.2(3)
C3 Ni1 S1 158.5(2)
C1 Ni1 Ni2 171.22(19)
C1 Ni1 S2 132.0(2)
C1 Ni1 C4 65.1(3)
C1 Ni1 S1 119.94(19)
C4 Ni1 Ni2 118.30(18)
C4 Ni1 S2 140.75(18)
C4 Ni1 S1 121.93(19)
C5 Ni1 Ni2 137.79(19)
C5 Ni1 S2 170.8(2)
C5 Ni1 C2 65.3(3)
C5 Ni1 C3 65.0(3)
C5 Ni1 C1 39.5(3)
C5 Ni1 C4 38.9(2)
C5 Ni1 S1 104.50(18)
S1 Ni1 Ni2 51.28(5)
S3 Ni3 Ni2 52.95(5)
S3 Ni3 S4 82.27(7)
S4 Ni3 Ni2 52.57(5)
C16 Ni3 Ni2 126.14(19)
C16 Ni3 S3 107.2(2)
C16 Ni3 S4 167.0(2)
C16 Ni3 C12 38.7(3)
C16 Ni3 C14 65.8(3)
C12 Ni3 Ni2 115.7(2)
C12 Ni3 S3 135.2(2)
C12 Ni3 S4 128.5(2)
C15 Ni3 Ni2 156.6(2)
C15 Ni3 S3 108.2(2)
C15 Ni3 S4 146.77(19)
C15 Ni3 C16 39.5(3)
C15 Ni3 C12 65.7(3)
C15 Ni3 C14 39.5(3)
C13 Ni3 Ni2 131.4(2)
C13 Ni3 S3 171.9(2)
C13 Ni3 S4 105.8(2)
C13 Ni3 C16 64.7(3)
C13 Ni3 C12 38.3(3)
C13 Ni3 C15 65.6(3)
C13 Ni3 C14 39.2(3)
C14 Ni3 Ni2 163.9(2)
C14 Ni3 S3 138.7(2)
C14 Ni3 S4 113.1(2)
C14 Ni3 C12 65.4(3)
Ni1 S2 Ni2 78.49(6)
C6 S2 Ni2 114.0(2)
C6 S2 Ni1 111.4(2)
Ni3 S3 Ni2 74.64(6)
C11 S3 Ni2 114.0(2)
C11 S3 Ni3 109.9(2)
Ni3 S4 Ni2 74.88(5)
C8 S4 Ni2 113.7(2)
C8 S4 Ni3 110.1(2)
Ni1 C2 H2 122.6
C3 C2 Ni1 70.4(4)
C3 C2 H2 125.8
C1 C2 Ni1 72.9(4)
C1 C2 H2 125.8
C1 C2 C3 108.4(6)
Ni1 C3 H3 123.4
C2 C3 Ni1 69.7(4)
C2 C3 H3 125.7
C4 C3 Ni1 72.8(4)
C4 C3 C2 108.5(7)
C4 C3 H3 125.7
Ni3 C16 H16 123.8
C12 C16 Ni3 72.1(4)
C12 C16 H16 125.5
C12 C16 C15 109.0(7)
C15 C16 Ni3 70.2(4)
C15 C16 H16 125.5
Ni3 C12 H12 127.2
C16 C12 Ni3 69.2(4)
C16 C12 H12 126.7
C13 C12 Ni3 68.4(4)
C13 C12 C16 106.5(7)
C13 C12 H12 126.7
Ni1 C1 H1 127.9
C2 C1 Ni1 69.2(4)
C2 C1 H1 126.5
C2 C1 C5 107.0(6)
C5 C1 Ni1 67.9(4)
C5 C1 H1 126.5
H7A C7 H7B 107.7
C6 C7 H7A 108.9
C6 C7 H7B 108.9
C6 C7 C8 113.2(5)
C8 C7 H7A 108.9
C8 C7 H7B 108.9
H9A C9 H9B 107.4
C10 C9 H9A 108.2
C10 C9 H9B 108.2
C10 C9 S1 116.2(4)
S1 C9 H9A 108.2
S1 C9 H9B 108.2
S3 C11 H11A 108.5
S3 C11 H11B 108.5
H11A C11 H11B 107.5
C10 C11 S3 115.2(5)
C10 C11 H11A 108.5
C10 C11 H11B 108.5
C9 C10 H10A 109.1
C9 C10 H10B 109.1
C11 C10 C9 112.5(5)
C11 C10 H10A 109.1
C11 C10 H10B 109.1
H10A C10 H10B 107.8
Ni3 C15 H15 124.3
C16 C15 Ni3 70.4(4)
C16 C15 H15 126.5
C16 C15 C14 107.1(7)
C14 C15 Ni3 70.5(4)
C14 C15 H15 126.5
Ni1 C4 H4 128.0
C3 C4 Ni1 69.0(4)
C3 C4 H4 126.7
C3 C4 C5 106.5(6)
C5 C4 Ni1 67.8(4)
C5 C4 H4 126.7
S2 C6 H6A 108.1
S2 C6 H6B 108.1
C7 C6 S2 117.0(4)
C7 C6 H6A 108.1
C7 C6 H6B 108.1
H6A C6 H6B 107.3
S4 C8 H8A 108.4
S4 C8 H8B 108.4
C7 C8 S4 115.5(4)
C7 C8 H8A 108.4
C7 C8 H8B 108.4
H8A C8 H8B 107.5
Ni1 C5 H5 120.3
C1 C5 Ni1 72.6(4)
C1 C5 H5 125.4
C4 C5 Ni1 73.4(4)
C4 C5 C1 109.1(6)
C4 C5 H5 125.4
Ni3 C13 H13 122.2
C12 C13 Ni3 73.2(4)
C12 C13 H13 124.6
C12 C13 C14 110.8(7)
C14 C13 Ni3 71.5(4)
C14 C13 H13 124.6
Ni3 C14 H14 125.5
C15 C14 Ni3 70.0(4)
C15 C14 H14 126.8
C13 C14 Ni3 69.3(4)
C13 C14 C15 106.5(7)
C13 C14 H14 126.8
Cl10 C101 H10C 109.6
Cl10 C101 H10D 109.6
Cl1 C101 Cl10 110.5(4)
Cl1 C101 H10C 109.6
Cl1 C101 H10D 109.6
H10C C101 H10D 108.1
F2 B1 F1 109.4(9)
F2 B1 F4 109.6(9)
F4 B1 F1 109.3(9)
F3 B1 F1 109.4(9)
F3 B1 F2 109.7(9)
F3 B1 F4 109.4(9)
Ni1 S1 Ni2 78.41(6)
C9 S1 Ni2 111.8(2)
C9 S1 Ni1 109.9(2)
F4A B1A F1A 108.0(6)
F4A B1A F3A 109.6(6)
F3A B1A F1A 108.8(6)
F2A B1A F1A 109.1(7)
F2A B1A F4A 110.7(7)
F2A B1A F3A 110.7(7)

loop_
_geom_bond_atom_site_label_1
_geom_bond_atom_site_label_2
_geom_bond_distance
Ni2 Ni1 2.7616(11)
Ni2 Ni3 2.6474(13)
Ni2 S2 2.1977(18)
Ni2 S3 2.1912(18)
Ni2 S4 2.1777(15)
Ni2 S1 2.1995(17)
Ni1 S2 2.1674(16)
Ni1 C2 2.093(7)
Ni1 C3 2.102(7)
Ni1 C1 2.140(6)
Ni1 C4 2.151(6)
Ni1 C5 2.078(6)
Ni1 S1 2.1695(18)
Ni3 S3 2.1757(19)
Ni3 S4 2.1771(17)
Ni3 C16 2.099(6)
Ni3 C12 2.137(7)
Ni3 C15 2.096(7)
Ni3 C13 2.075(7)
Ni3 C14 2.103(7)
S2 C6 1.823(6)
S3 C11 1.822(7)
S4 C8 1.822(6)
Cl10 C101 1.800(8)
Cl1 C101 1.766(8)
F1 B1 1.384(12)
F2 B1 1.384(12)
F4 B1 1.384(12)
F3 B1 1.383(12)
C2 H2 0.9300
C2 C3 1.432(11)
C2 C1 1.373(10)
C3 H3 0.9300
C3 C4 1.393(11)
C16 H16 0.9300
C16 C12 1.403(11)
C16 C15 1.417(10)
C12 H12 0.9300
C12 C13 1.384(11)
C1 H1 0.9300
C1 C5 1.425(9)
C7 H7A 0.9700
C7 H7B 0.9700
C7 C6 1.508(8)
C7 C8 1.516(8)
C9 H9A 0.9700
C9 H9B 0.9700
C9 C10 1.514(9)
C9 S1 1.824(6)
C11 H11A 0.9700
C11 H11B 0.9700
C11 C10 1.511(9)
C10 H10A 0.9700
C10 H10B 0.9700
C15 H15 0.9300
C15 C14 1.419(10)
C4 H4 0.9300
C4 C5 1.409(9)
C6 H6A 0.9700
C6 H6B 0.9700
C8 H8A 0.9700
C8 H8B 0.9700
C5 H5 0.9300
C13 H13 0.9300
C13 C14 1.401(11)
C14 H14 0.9300
C101 H10C 0.9700
C101 H10D 0.9700
B1A F1A 1.388(8)
B1A F4A 1.385(8)
B1A F3A 1.385(8)
B1A F2A 1.380(9)

loop_
_geom_torsion_atom_site_label_1
_geom_torsion_atom_site_label_2
_geom_torsion_atom_site_label_3
_geom_torsion_atom_site_label_4
_geom_torsion
Ni2 S2 C6 C7 -4.0(5)
Ni2 S3 C11 C10 -8.5(6)
Ni2 S4 C8 C7 22.1(6)
Ni1 S2 C6 C7 82.5(5)
Ni1 C2 C3 C4 -62.8(5)
Ni1 C2 C1 C5 57.6(4)
Ni1 C3 C4 C5 -57.5(4)
Ni1 C1 C5 C4 64.8(4)
Ni1 C4 C5 C1 -64.3(4)
Ni3 S3 C11 C10 73.0(5)
Ni3 S4 C8 C7 -59.7(5)
Ni3 C16 C12 C13 -58.5(5)
Ni3 C16 C15 C14 61.3(5)
Ni3 C12 C13 C14 -62.0(5)
Ni3 C15 C14 C13 60.0(5)
Ni3 C13 C14 C15 -60.5(5)
S3 C11 C10 C9 70.3(6)
C2 C3 C4 Ni1 60.9(5)
C2 C3 C4 C5 3.3(7)
C2 C1 C5 Ni1 -58.4(4)
C2 C1 C5 C4 6.4(7)
C3 C2 C1 Ni1 -61.8(5)
C3 C2 C1 C5 -4.2(7)
C3 C4 C5 Ni1 58.3(4)
C3 C4 C5 C1 -6.0(7)
C16 C12 C13 Ni3 59.0(5)
C16 C12 C13 C14 -3.1(8)
C16 C15 C14 Ni3 -61.2(5)
C16 C15 C14 C13 -1.2(8)
C12 C16 C15 Ni3 -62.0(5)
C12 C16 C15 C14 -0.7(8)
C12 C13 C14 Ni3 63.1(5)
C12 C13 C14 C15 2.7(8)
C1 C2 C3 Ni1 63.4(5)
C1 C2 C3 C4 0.6(8)
C10 C9 S1 Ni2 18.7(5)
C10 C9 S1 Ni1 -66.5(5)
C15 C16 C12 Ni3 60.8(5)
C15 C16 C12 C13 2.3(8)
C6 C7 C8 S4 -76.7(6)
C8 C7 C6 S2 65.5(6)
S1 C9 C10 C11 -77.5(6)

loop_
_twin_individual_id
_twin_individual_mass_fraction_refined
1 0.2681(11)
2 0.7319(11)
